data_7107230
loop_
_publ_author_name
'Adam J. Ruddy'
'Samuel Mitton'
'Robert McDonald'
'Laura Turculet'

_publ_section_title
;
 'Hemilabile' silyl pincer ligation: platinum group PSiN complexes and
 triple C-H activation to form a (PSiC)Ru carbene complex
;
_journal_name_full Chem.Commun.
_journal_page_first 1159
_journal_paper_doi 10.1039/c2cc16751d
_journal_volume 48
_journal_year 2012
_chemical_formula_moiety 'C24 H35 F3 N O3 P Pd S Si, 0.5(C6 H6)'
_chemical_formula_sum 'C27 H38 F3 N O3 P Pd S Si'
_chemical_formula_weight 679.10
_chemical_name_systematic
;
?
;
_space_group_IT_number 61
_symmetry_cell_setting orthorhombic
_symmetry_space_group_name_Hall '-P 2ac 2ab'
_symmetry_space_group_name_H-M 'P b c a'
_atom_sites_solution_hydrogens geom
_atom_sites_solution_primary direct
_atom_sites_solution_secondary difmap
_audit_creation_method SHELXL-97
_cell_angle_alpha 90.00
_cell_angle_beta 90.00
_cell_angle_gamma 90.00
_cell_formula_units_Z 8
_cell_length_a 14.8703(4)
_cell_length_b 15.7929(4)
_cell_length_c 26.5312(7)
_cell_measurement_reflns_used 9963
_cell_measurement_temperature 173(2)
_cell_measurement_theta_max 26.75
_cell_measurement_theta_min 2.43
_cell_volume 6230.7(3)
_computing_cell_refinement 'Bruker SAINT'
_computing_data_collection 'Bruker APEX2'
_computing_data_reduction 'Bruker SAINT'
_computing_molecular_graphics 'Bruker SHELXTL'
_computing_publication_material 'Bruker SHELXTL'
_computing_structure_refinement 'SHELXL-97 (Sheldrick, 2008)'
_computing_structure_solution 'DIRDIF-2008 (Beurskens et al., 2008)'
_diffrn_ambient_temperature 173(2)
_diffrn_measured_fraction_theta_full 0.999
_diffrn_measured_fraction_theta_max 0.999
_diffrn_measurement_device_type 'Bruker APEX-II CCD'
_diffrn_measurement_method '\w scans'
_diffrn_radiation_monochromator graphite
_diffrn_radiation_source 'fine-focus sealed tube'
_diffrn_radiation_type MoK\a
_diffrn_radiation_wavelength 0.71073
_diffrn_reflns_av_R_equivalents 0.0241
_diffrn_reflns_av_sigmaI/netI 0.0122
_diffrn_reflns_limit_h_max 19
_diffrn_reflns_limit_h_min -19
_diffrn_reflns_limit_k_max 20
_diffrn_reflns_limit_k_min -20
_diffrn_reflns_limit_l_max 34
_diffrn_reflns_limit_l_min -34
_diffrn_reflns_number 52762
_diffrn_reflns_theta_full 27.53
_diffrn_reflns_theta_max 27.53
_diffrn_reflns_theta_min 1.54
_exptl_absorpt_coefficient_mu 0.798
_exptl_absorpt_correction_T_max 0.8534
_exptl_absorpt_correction_T_min 0.7132
_exptl_absorpt_correction_type integration
_exptl_absorpt_process_details 'SADABS (Sheldrick, 2008)'
_exptl_crystal_colour colourless
_exptl_crystal_density_diffrn 1.448
_exptl_crystal_density_method 'not measured'
_exptl_crystal_description fragment
_exptl_crystal_F_000 2792
_exptl_crystal_size_max 0.45
_exptl_crystal_size_mid 0.36
_exptl_crystal_size_min 0.20
_refine_diff_density_max 0.447
_refine_diff_density_min -0.321
_refine_diff_density_rms 0.047
_refine_ls_extinction_method none
_refine_ls_goodness_of_fit_ref 1.056
_refine_ls_hydrogen_treatment constr
_refine_ls_matrix_type full
_refine_ls_number_parameters 412
_refine_ls_number_reflns 7180
_refine_ls_number_restraints 0
_refine_ls_restrained_S_all 1.056
_refine_ls_R_factor_all 0.0245
_refine_ls_R_factor_gt 0.0208
_refine_ls_shift/su_max 0.002
_refine_ls_shift/su_mean 0.000
_refine_ls_structure_factor_coef Fsqd
_refine_ls_weighting_details 'calc w=1/[\s^2^(Fo^2^)+(0.0257P)^2^+3.1481P] where P=(Fo^2^+2Fc^2^)/3'
_refine_ls_weighting_scheme calc
_refine_ls_wR_factor_gt 0.0534
_refine_ls_wR_factor_ref 0.0556
_reflns_number_gt 6450
_reflns_number_total 7180
_reflns_threshold_expression I>2\s(I)
_cod_data_source_file c2cc16751d.txt
_cod_data_source_block dal10a2
_cod_database_code 7107230

loop_
_symmetry_equiv_pos_as_xyz
'x, y, z'
'-x+1/2, -y, z+1/2'
'-x, y+1/2, -z+1/2'
'x+1/2, -y+1/2, -z'
'-x, -y, -z'
'x-1/2, y, -z-1/2'
'x, -y-1/2, z-1/2'
'-x-1/2, y-1/2, z'

loop_
_atom_site_label
_atom_site_type_symbol
_atom_site_fract_x
_atom_site_fract_y
_atom_site_fract_z
_atom_site_U_iso_or_equiv
_atom_site_adp_type
_atom_site_occupancy
_atom_site_symmetry_multiplicity
_atom_site_calc_flag
_atom_site_refinement_flags
_atom_site_disorder_assembly
_atom_site_disorder_group
Pd Pd 0.416932(7) 0.321750(7) 0.380054(4) 0.02123(4) Uani 1 1 d . A .
S S 0.57242(2) 0.48195(2) 0.360592(14) 0.02419(8) Uani 1 1 d . A .
P P 0.42488(2) 0.22636(2) 0.316048(14) 0.02066(8) Uani 1 1 d . . .
Si Si 0.27497(3) 0.27703(3) 0.386942(15) 0.02531(9) Uani 1 1 d . . .
F1 F 0.72261(8) 0.56440(8) 0.35145(6) 0.0644(4) Uani 1 1 d . A .
F2 F 0.73533(8) 0.43060(9) 0.34098(6) 0.0694(4) Uani 1 1 d . A .
F3 F 0.71860(8) 0.48156(9) 0.41528(5) 0.0605(3) Uani 1 1 d . A .
O1 O 0.55450(8) 0.39485(7) 0.37570(4) 0.0284(2) Uani 1 1 d . . .
O2 O 0.53863(8) 0.54463(8) 0.39484(5) 0.0400(3) Uani 1 1 d . . .
O3 O 0.55754(10) 0.49869(8) 0.30832(4) 0.0417(3) Uani 1 1 d . . .
N N 0.39246(9) 0.37006(8) 0.45802(5) 0.0271(3) Uani 1 1 d . . .
C1 C 0.18627(12) 0.35418(13) 0.36615(8) 0.0437(4) Uani 1 1 d . A .
H1A H 0.1932 0.4073 0.3848 0.052 Uiso 1 1 calc R . .
H1B H 0.1266 0.3303 0.3728 0.052 Uiso 1 1 calc R . .
H1C H 0.1927 0.3651 0.3300 0.052 Uiso 1 1 calc R . .
C2 C 0.69364(11) 0.48963(12) 0.36739(7) 0.0387(4) Uani 1 1 d . . .
C11 C 0.25817(11) 0.17732(10) 0.35016(6) 0.0302(3) Uani 1 1 d . A .
C12 C 0.32638(10) 0.15724(10) 0.31556(6) 0.0290(3) Uani 1 1 d . A .
C13 C 0.31639(12) 0.08764(11) 0.28329(7) 0.0359(4) Uani 1 1 d . . .
H13 H 0.3623 0.0743 0.2597 0.043 Uiso 1 1 calc R A .
C14 C 0.23949(13) 0.03845(12) 0.28592(7) 0.0424(4) Uani 1 1 d . A .
H14 H 0.2331 -0.0089 0.2641 0.051 Uiso 1 1 calc R . .
C15 C 0.17177(13) 0.05742(13) 0.31991(7) 0.0446(5) Uani 1 1 d . . .
H15 H 0.1195 0.0229 0.3216 0.054 Uiso 1 1 calc R A .
C16 C 0.18062(12) 0.12697(12) 0.35141(7) 0.0393(4) Uani 1 1 d . A .
H16 H 0.1335 0.1407 0.3741 0.047 Uiso 1 1 calc R . .
C21 C 0.26925(10) 0.26538(10) 0.45732(6) 0.0280(3) Uani 1 1 d . A .
C22 C 0.32913(10) 0.31419(10) 0.48543(6) 0.0278(3) Uani 1 1 d . A .
C23 C 0.32892(12) 0.31195(12) 0.53787(6) 0.0371(4) Uani 1 1 d . . .
H23 H 0.3692 0.3465 0.5565 0.044 Uiso 1 1 calc R A .
C24 C 0.26915(13) 0.25856(13) 0.56265(7) 0.0438(4) Uani 1 1 d . A .
H24 H 0.2696 0.2558 0.5984 0.053 Uiso 1 1 calc R . .
C25 C 0.20923(13) 0.20963(13) 0.53570(7) 0.0436(4) Uani 1 1 d . . .
H25 H 0.1682 0.1736 0.5528 0.052 Uiso 1 1 calc R A .
C26 C 0.20924(12) 0.21323(11) 0.48349(7) 0.0371(4) Uani 1 1 d . A .
H26 H 0.1677 0.1796 0.4651 0.045 Uiso 1 1 calc R . .
C27 C 0.48221(11) 0.36933(13) 0.48292(6) 0.0399(4) Uani 1 1 d . A .
H27A H 0.5234 0.4065 0.4644 0.048 Uiso 1 1 calc R . .
H27B H 0.5061 0.3115 0.4830 0.048 Uiso 1 1 calc R . .
H27C H 0.4762 0.3895 0.5177 0.048 Uiso 1 1 calc R . .
C28 C 0.35745(13) 0.45838(11) 0.45837(7) 0.0399(4) Uani 1 1 d . A .
H28A H 0.3992 0.4953 0.4401 0.048 Uiso 1 1 calc R . .
H28B H 0.3517 0.4780 0.4933 0.048 Uiso 1 1 calc R . .
H28C H 0.2984 0.4599 0.4419 0.048 Uiso 1 1 calc R . .
C31A C 0.5279(9) 0.1646(7) 0.3271(4) 0.0304(16) Uani 0.50 1 d P A 1
C32A C 0.5312(3) 0.1498(3) 0.38456(13) 0.0432(9) Uani 0.50 1 d P A 1
H32A H 0.4787 0.1167 0.3950 0.052 Uiso 0.50 1 calc PR A 1
H32B H 0.5310 0.2045 0.4020 0.052 Uiso 0.50 1 calc PR A 1
H32C H 0.5862 0.1188 0.3932 0.052 Uiso 0.50 1 calc PR A 1
C33A C 0.6123(2) 0.2164(2) 0.31151(15) 0.0394(8) Uani 0.50 1 d P A 1
H33A H 0.6098 0.2726 0.3271 0.047 Uiso 0.50 1 calc PR A 1
H33B H 0.6137 0.2224 0.2748 0.047 Uiso 0.50 1 calc PR A 1
H33C H 0.6666 0.1868 0.3228 0.047 Uiso 0.50 1 calc PR A 1
C34A C 0.5311(9) 0.0770(10) 0.3021(6) 0.0316(16) Uani 0.50 1 d P A 1
H34A H 0.4777 0.0445 0.3118 0.038 Uiso 0.50 1 calc PR A 1
H34B H 0.5853 0.0469 0.3132 0.038 Uiso 0.50 1 calc PR A 1
H34C H 0.5324 0.0837 0.2654 0.038 Uiso 0.50 1 calc PR A 1
C35A C 0.4197(6) 0.2701(7) 0.2475(4) 0.0285(15) Uani 0.50 1 d P A 1
C36A C 0.4706(3) 0.3554(2) 0.24766(14) 0.0411(8) Uani 0.50 1 d P A 1
H36A H 0.4562 0.3866 0.2785 0.049 Uiso 0.50 1 calc PR A 1
H36B H 0.4524 0.3889 0.2183 0.049 Uiso 0.50 1 calc PR A 1
H36C H 0.5355 0.3448 0.2462 0.049 Uiso 0.50 1 calc PR A 1
C37A C 0.3187(3) 0.2909(3) 0.23863(14) 0.0434(9) Uani 0.50 1 d P A 1
H37A H 0.2982 0.3314 0.2642 0.052 Uiso 0.50 1 calc PR A 1
H37B H 0.2831 0.2389 0.2411 0.052 Uiso 0.50 1 calc PR A 1
H37C H 0.3111 0.3157 0.2050 0.052 Uiso 0.50 1 calc PR A 1
C38A C 0.4548(7) 0.2118(10) 0.2076(6) 0.035(2) Uani 0.50 1 d P A 1
H38A H 0.5178 0.1982 0.2147 0.042 Uiso 0.50 1 calc PR A 1
H38B H 0.4502 0.2394 0.1746 0.042 Uiso 0.50 1 calc PR A 1
H38C H 0.4192 0.1595 0.2074 0.042 Uiso 0.50 1 calc PR A 1
C31B C 0.5154(10) 0.1462(7) 0.3376(5) 0.037(2) Uani 0.50 1 d P A 2
C32B C 0.4694(3) 0.0895(3) 0.37827(17) 0.0566(11) Uani 0.50 1 d P A 2
H32D H 0.4182 0.0597 0.3632 0.068 Uiso 0.50 1 calc PR A 2
H32E H 0.4483 0.1250 0.4061 0.068 Uiso 0.50 1 calc PR A 2
H32F H 0.5129 0.0480 0.3910 0.068 Uiso 0.50 1 calc PR A 2
C33B C 0.5923(3) 0.1917(3) 0.36092(19) 0.0494(11) Uani 0.50 1 d P A 2
H33D H 0.6212 0.2278 0.3356 0.059 Uiso 0.50 1 calc PR A 2
H33E H 0.6360 0.1506 0.3737 0.059 Uiso 0.50 1 calc PR A 2
H33F H 0.5706 0.2269 0.3888 0.059 Uiso 0.50 1 calc PR A 2
C34B C 0.5490(10) 0.0881(11) 0.2944(6) 0.048(3) Uani 0.50 1 d P A 2
H34D H 0.4977 0.0584 0.2793 0.058 Uiso 0.50 1 calc PR A 2
H34E H 0.5917 0.0466 0.3079 0.058 Uiso 0.50 1 calc PR A 2
H34F H 0.5789 0.1226 0.2686 0.058 Uiso 0.50 1 calc PR A 2
C35B C 0.4450(6) 0.2745(7) 0.2548(4) 0.0294(15) Uani 0.50 1 d P A 2
C36B C 0.5436(3) 0.3066(2) 0.25175(15) 0.0459(9) Uani 0.50 1 d P A 2
H36D H 0.5543 0.3484 0.2784 0.055 Uiso 0.50 1 calc PR A 2
H36E H 0.5540 0.3330 0.2188 0.055 Uiso 0.50 1 calc PR A 2
H36F H 0.5849 0.2588 0.2560 0.055 Uiso 0.50 1 calc PR A 2
C37B C 0.3818(3) 0.3473(2) 0.25019(14) 0.0455(9) Uani 0.50 1 d P A 2
H37D H 0.3198 0.3266 0.2514 0.055 Uiso 0.50 1 calc PR A 2
H37E H 0.3923 0.3764 0.2181 0.055 Uiso 0.50 1 calc PR A 2
H37F H 0.3919 0.3869 0.2781 0.055 Uiso 0.50 1 calc PR A 2
C38B C 0.4294(7) 0.2162(10) 0.2083(6) 0.0362(19) Uani 0.50 1 d P A 2
H38D H 0.3683 0.1930 0.2095 0.043 Uiso 0.50 1 calc PR A 2
H38E H 0.4730 0.1697 0.2089 0.043 Uiso 0.50 1 calc PR A 2
H38F H 0.4371 0.2491 0.1773 0.043 Uiso 0.50 1 calc PR A 2
C1SA C 0.0849(4) 0.5256(7) 0.5098(2) 0.0559(12) Uiso 0.50 1 d P . 1
H1SA H 0.1439 0.5452 0.5170 0.067 Uiso 0.50 1 calc PR . 1
C2SA C 0.0752(6) 0.4445(6) 0.4935(2) 0.0614(14) Uiso 0.50 1 d P B 1
H2SA H 0.1257 0.4084 0.4893 0.074 Uiso 0.50 1 calc PR B 1
C3SA C -0.0114(9) 0.4163(5) 0.4834(3) 0.078(2) Uiso 0.50 1 d P . 1
H3SA H -0.0218 0.3600 0.4721 0.094 Uiso 0.50 1 calc PR . 1
C1SB C 0.0606(7) 0.5618(7) 0.5155(2) 0.0734(16) Uiso 0.50 1 d P . 2
H1SB H 0.1030 0.6033 0.5258 0.088 Uiso 0.50 1 calc PR . 2
C2SB C 0.0872(4) 0.4825(8) 0.5019(3) 0.0676(15) Uiso 0.50 1 d P C 2
H2SB H 0.1495 0.4693 0.5034 0.081 Uiso 0.50 1 calc PR C 2
C3SB C 0.0289(10) 0.4208(6) 0.4863(3) 0.084(2) Uiso 0.50 1 d P . 2
H3SB H 0.0506 0.3665 0.4768 0.101 Uiso 0.50 1 calc PR . 2

loop_
_atom_site_aniso_label
_atom_site_aniso_U_11
_atom_site_aniso_U_22
_atom_site_aniso_U_33
_atom_site_aniso_U_23
_atom_site_aniso_U_13
_atom_site_aniso_U_12
Pd 0.02074(6) 0.02315(6) 0.01981(6) -0.00461(4) 0.00347(4) -0.00317(4)
S 0.02409(17) 0.02504(17) 0.02343(17) 0.00035(13) 0.00101(13) -0.00464(13)
P 0.02031(17) 0.02179(17) 0.01989(17) -0.00367(13) 0.00107(13) -0.00041(13)
Si 0.02030(19) 0.0310(2) 0.0246(2) -0.00591(16) 0.00325(15) -0.00298(16)
F1 0.0475(7) 0.0617(8) 0.0840(10) 0.0056(7) 0.0110(6) -0.0324(6)
F2 0.0358(6) 0.0760(9) 0.0965(11) -0.0280(8) 0.0225(6) 0.0030(6)
F3 0.0415(6) 0.0804(9) 0.0595(8) -0.0005(7) -0.0218(6) -0.0061(6)
O1 0.0285(5) 0.0280(5) 0.0287(6) 0.0040(4) 0.0026(4) -0.0065(4)
O2 0.0380(7) 0.0358(6) 0.0463(7) -0.0116(5) 0.0091(6) -0.0021(5)
O3 0.0579(8) 0.0392(7) 0.0282(6) 0.0086(5) -0.0079(6) -0.0066(6)
N 0.0261(6) 0.0317(7) 0.0234(6) -0.0073(5) 0.0059(5) -0.0070(5)
C1 0.0322(9) 0.0550(11) 0.0439(10) -0.0069(9) -0.0018(8) 0.0111(8)
C2 0.0271(8) 0.0437(10) 0.0454(10) -0.0047(8) 0.0047(7) -0.0072(7)
C11 0.0269(8) 0.0359(8) 0.0277(8) -0.0067(6) 0.0019(6) -0.0073(6)
C12 0.0275(7) 0.0301(8) 0.0294(8) -0.0063(6) 0.0026(6) -0.0074(6)
C13 0.0364(9) 0.0365(9) 0.0348(9) -0.0121(7) 0.0067(7) -0.0082(7)
C14 0.0464(10) 0.0391(9) 0.0418(10) -0.0148(8) 0.0024(8) -0.0156(8)
C15 0.0395(10) 0.0497(11) 0.0447(10) -0.0110(8) 0.0040(8) -0.0238(8)
C16 0.0310(8) 0.0504(10) 0.0366(9) -0.0102(8) 0.0065(7) -0.0144(8)
C21 0.0260(7) 0.0318(8) 0.0261(7) -0.0049(6) 0.0068(6) -0.0027(6)
C22 0.0265(7) 0.0313(8) 0.0255(7) -0.0039(6) 0.0076(6) -0.0045(6)
C23 0.0376(9) 0.0483(10) 0.0253(8) -0.0064(7) 0.0057(7) -0.0101(8)
C24 0.0464(10) 0.0590(12) 0.0259(8) 0.0026(8) 0.0091(7) -0.0107(9)
C25 0.0426(10) 0.0500(10) 0.0381(10) 0.0055(8) 0.0131(8) -0.0142(8)
C26 0.0331(9) 0.0412(9) 0.0371(9) -0.0047(7) 0.0077(7) -0.0119(7)
C27 0.0298(8) 0.0665(12) 0.0232(8) -0.0083(8) 0.0027(6) -0.0142(8)
C28 0.0485(10) 0.0306(8) 0.0407(10) -0.0102(7) 0.0162(8) -0.0073(7)
C31A 0.034(4) 0.035(5) 0.022(3) -0.005(2) -0.007(2) 0.015(3)
C32A 0.048(2) 0.050(2) 0.0325(19) -0.0036(16) -0.0107(16) 0.0186(18)
C33A 0.0227(15) 0.0431(19) 0.052(2) -0.0152(17) -0.0030(15) 0.0041(14)
C34A 0.029(4) 0.030(3) 0.035(3) -0.006(2) -0.005(3) 0.010(3)
C35A 0.047(4) 0.024(2) 0.015(3) 0.0002(19) -0.009(2) -0.008(3)
C36A 0.065(3) 0.0266(16) 0.0319(17) 0.0005(13) 0.0045(17) -0.0085(16)
C37A 0.048(2) 0.047(2) 0.0354(19) 0.0075(16) -0.0142(16) 0.0112(17)
C38A 0.052(5) 0.032(3) 0.022(2) -0.0074(17) 0.001(4) 0.007(4)
C31B 0.040(4) 0.032(4) 0.039(6) -0.007(3) -0.013(4) 0.015(3)
C32B 0.068(3) 0.046(2) 0.056(3) 0.0174(19) -0.021(2) 0.001(2)
C33B 0.038(2) 0.044(2) 0.066(3) -0.022(2) -0.0212(19) 0.0145(17)
C34B 0.045(6) 0.043(6) 0.056(7) -0.023(4) -0.011(4) 0.017(4)
C35B 0.049(5) 0.026(2) 0.013(3) -0.0087(19) 0.000(3) -0.006(3)
C36B 0.054(2) 0.046(2) 0.0370(19) -0.0070(16) 0.0200(17) -0.0195(19)
C37B 0.068(3) 0.0357(18) 0.0326(18) 0.0065(15) 0.0014(18) 0.0118(18)
C38B 0.052(5) 0.034(3) 0.023(2) 0.001(2) 0.005(4) 0.000(4)

loop_
_atom_type_symbol
_atom_type_description
_atom_type_scat_dispersion_real
_atom_type_scat_dispersion_imag
_atom_type_scat_source
C C 0.0033 0.0016 'International Tables Vol C Tables 4.2.6.8 and 6.1.1.4'
H H 0.0000 0.0000 'International Tables Vol C Tables 4.2.6.8 and 6.1.1.4'
N N 0.0061 0.0033 'International Tables Vol C Tables 4.2.6.8 and 6.1.1.4'
O O 0.0106 0.0060 'International Tables Vol C Tables 4.2.6.8 and 6.1.1.4'
F F 0.0171 0.0103 'International Tables Vol C Tables 4.2.6.8 and 6.1.1.4'
Si Si 0.0817 0.0704 'International Tables Vol C Tables 4.2.6.8 and 6.1.1.4'
P P 0.1023 0.0942 'International Tables Vol C Tables 4.2.6.8 and 6.1.1.4'
S S 0.1246 0.1234 'International Tables Vol C Tables 4.2.6.8 and 6.1.1.4'
Pd Pd -0.9988 1.0072 'International Tables Vol C Tables 4.2.6.8 and 6.1.1.4'

loop_
_geom_angle_atom_site_label_1
_geom_angle_atom_site_label_2
_geom_angle_atom_site_label_3
_geom_angle
_geom_angle_site_symmetry_1
_geom_angle_site_symmetry_3
Si Pd N 83.01(3) . .
Si Pd P 84.304(14) . .
N Pd P 157.86(4) . .
Si Pd O1 168.92(3) . .
N Pd O1 91.12(4) . .
P Pd O1 104.08(3) . .
O3 S O2 115.64(8) . .
O3 S O1 114.41(7) . .
O2 S O1 114.40(7) . .
O3 S C2 103.75(9) . .
O2 S C2 103.81(8) . .
O1 S C2 102.55(8) . .
C35B P C12 112.1(2) . .
C12 P C31A 110.6(3) . .
C35B P C31B 115.1(4) . .
C12 P C31B 99.7(4) . .
C12 P C35A 100.0(2) . .
C31A P C35A 111.8(4) . .
C35B P Pd 113.5(3) . .
C12 P Pd 111.07(5) . .
C31A P Pd 106.0(4) . .
C31B P Pd 104.4(4) . .
C35A P Pd 117.4(3) . .
C11 Si C21 115.49(7) . .
C11 Si C1 107.41(8) . .
C21 Si C1 108.89(8) . .
C11 Si Pd 110.48(5) . .
C21 Si Pd 98.92(5) . .
C1 Si Pd 115.76(7) . .
S O1 Pd 129.49(7) . .
C22 N C28 109.43(12) . .
C22 N C27 110.31(13) . .
C28 N C27 108.53(14) . .
C22 N Pd 110.77(9) . .
C28 N Pd 112.49(10) . .
C27 N Pd 105.20(9) . .
F2 C2 F1 107.88(15) . .
F2 C2 F3 107.95(17) . .
F1 C2 F3 107.42(15) . .
F2 C2 S 111.48(13) . .
F1 C2 S 110.51(13) . .
F3 C2 S 111.44(12) . .
C16 C11 C12 118.81(14) . .
C16 C11 Si 125.14(13) . .
C12 C11 Si 115.78(11) . .
C13 C12 C11 119.99(14) . .
C13 C12 P 123.93(12) . .
C11 C12 P 116.08(11) . .
C14 C13 C12 119.81(16) . .
C13 C14 C15 120.82(16) . .
C14 C15 C16 119.67(16) . .
C15 C16 C11 120.89(16) . .
C22 C21 C26 117.87(14) . .
C22 C21 Si 116.67(11) . .
C26 C21 Si 125.46(12) . .
C23 C22 C21 121.29(14) . .
C23 C22 N 120.49(14) . .
C21 C22 N 118.21(13) . .
C24 C23 C22 119.31(16) . .
C25 C24 C23 120.50(16) . .
C24 C25 C26 119.67(16) . .
C25 C26 C21 121.35(16) . .
C34A C31A C32A 106.8(7) . .
C34A C31A C33A 109.5(9) . .
C32A C31A C33A 108.5(9) . .
C34A C31A P 115.8(10) . .
C32A C31A P 105.4(7) . .
C33A C31A P 110.6(5) . .
C38A C35A C36A 111.6(9) . .
C38A C35A C37A 111.1(7) . .
C36A C35A C37A 106.8(7) . .
C38A C35A P 115.4(9) . .
C36A C35A P 106.7(4) . .
C37A C35A P 104.8(6) . .
C33B C31B C34B 110.2(10) . .
C33B C31B C32B 109.1(8) . .
C34B C31B C32B 108.3(9) . .
C33B C31B P 110.0(7) . .
C34B C31B P 113.1(10) . .
C32B C31B P 106.0(8) . .
C37B C35B C36B 109.8(7) . .
C37B C35B C38B 107.3(7) . .
C36B C35B C38B 106.9(8) . .
C37B C35B P 107.1(6) . .
C36B C35B P 109.8(4) . .
C38B C35B P 115.8(9) . .
C2SA C1SA C3SA 124.1(5) . 5_566
C1SA C2SA C3SA 117.5(5) . .
C2SA C3SA C1SA 118.4(6) . 5_566
C3SB C1SB C2SB 117.5(6) 5_566 .
C1SB C2SB C3SB 123.4(6) . .
C1SB C3SB C2SB 119.1(7) 5_566 .

loop_
_geom_bond_atom_site_label_1
_geom_bond_atom_site_label_2
_geom_bond_distance
_geom_bond_site_symmetry_2
Pd Si 2.2336(4) .
Pd N 2.2345(12) .
Pd P 2.2731(4) .
Pd O1 2.3518(11) .
S O3 1.4289(12) .
S O2 1.4345(12) .
S O1 1.4573(11) .
S C2 1.8157(17) .
P C35B 1.818(11) .
P C12 1.8268(15) .
P C31A 1.839(14) .
P C31B 1.934(13) .
P C35A 1.946(10) .
Si C11 1.8694(16) .
Si C21 1.8782(16) .
Si C1 1.8783(19) .
F1 C2 1.326(2) .
F2 C2 1.321(2) .
F3 C2 1.330(2) .
N C22 1.4815(19) .
N C28 1.489(2) .
N C27 1.489(2) .
C11 C16 1.401(2) .
C11 C12 1.404(2) .
C12 C13 1.401(2) .
C13 C14 1.384(2) .
C14 C15 1.385(3) .
C15 C16 1.386(2) .
C21 C22 1.394(2) .
C21 C26 1.399(2) .
C22 C23 1.392(2) .
C23 C24 1.390(2) .
C24 C25 1.379(3) .
C25 C26 1.386(3) .
C31A C34A 1.53(2) .
C31A C32A 1.542(11) .
C31A C33A 1.554(11) .
C35A C38A 1.50(2) .
C35A C36A 1.545(10) .
C35A C37A 1.556(9) .
C31B C33B 1.487(15) .
C31B C34B 1.55(2) .
C31B C32B 1.560(9) .
C35B C37B 1.489(12) .
C35B C36B 1.555(9) .
C35B C38B 1.557(19) .
C1SA C2SA 1.359(8) .
C1SA C3SA 1.439(10) 5_566
C2SA C3SA 1.388(10) .
C3SA C1SA 1.439(10) 5_566
C1SB C3SB 1.360(10) 5_566
C1SB C2SB 1.362(9) .
C2SB C3SB 1.369(11) .
C3SB C1SB 1.360(10) 5_566

loop_
_geom_torsion_atom_site_label_1
_geom_torsion_atom_site_label_2
_geom_torsion_atom_site_label_3
_geom_torsion_atom_site_label_4
_geom_torsion
_geom_torsion_site_symmetry_1
_geom_torsion_site_symmetry_4
Si Pd P C35B 116.0(3) . .
N Pd P C35B 171.3(3) . .
O1 Pd P C35B -56.6(3) . .
Si Pd P C12 -11.30(6) . .
N Pd P C12 43.97(11) . .
O1 Pd P C12 176.05(6) . .
Si Pd P C31A -131.5(3) . .
N Pd P C31A -76.2(3) . .
O1 Pd P C31A 55.9(3) . .
Si Pd P C31B -117.9(3) . .
N Pd P C31B -62.6(3) . .
O1 Pd P C31B 69.5(3) . .
Si Pd P C35A 102.9(3) . .
N Pd P C35A 158.1(3) . .
O1 Pd P C35A -69.8(3) . .
N Pd Si C11 -148.37(7) . .
P Pd Si C11 13.45(6) . .
O1 Pd Si C11 153.22(15) . .
N Pd Si C21 -26.79(6) . .
P Pd Si C21 135.03(5) . .
O1 Pd Si C21 -85.20(16) . .
N Pd Si C1 89.29(8) . .
P Pd Si C1 -108.89(7) . .
O1 Pd Si C1 30.88(17) . .
O3 S O1 Pd -68.38(11) . .
O2 S O1 Pd 68.31(10) . .
C2 S O1 Pd 180.00(8) . .
Si Pd O1 S -28.5(2) . .
N Pd O1 S -86.26(9) . .
P Pd O1 S 109.99(8) . .
Si Pd N C22 32.10(10) . .
P Pd N C22 -23.38(17) . .
O1 Pd N C22 -157.32(10) . .
Si Pd N C28 -90.73(10) . .
P Pd N C28 -146.21(10) . .
O1 Pd N C28 79.84(11) . .
Si Pd N C27 151.30(11) . .
P Pd N C27 95.82(13) . .
O1 Pd N C27 -38.13(11) . .
O3 S C2 F2 -63.84(16) . .
O2 S C2 F2 174.90(14) . .
O1 S C2 F2 55.52(15) . .
O3 S C2 F1 56.12(15) . .
O2 S C2 F1 -65.14(15) . .
O1 S C2 F1 175.48(13) . .
O3 S C2 F3 175.48(13) . .
O2 S C2 F3 54.21(15) . .
O1 S C2 F3 -65.16(14) . .
C21 Si C11 C16 60.44(18) . .
C1 Si C11 C16 -61.26(18) . .
Pd Si C11 C16 171.63(14) . .
C21 Si C11 C12 -125.61(13) . .
C1 Si C11 C12 112.69(14) . .
Pd Si C11 C12 -14.41(15) . .
C16 C11 C12 C13 -0.4(3) . .
Si C11 C12 C13 -174.72(13) . .
C16 C11 C12 P 179.61(14) . .
Si C11 C12 P 5.25(18) . .
C35B P C12 C13 57.8(4) . .
C31A P C12 C13 -56.7(4) . .
C31B P C12 C13 -64.4(4) . .
C35A P C12 C13 61.2(4) . .
Pd P C12 C13 -174.09(14) . .
C35B P C12 C11 -122.2(4) . .
C31A P C12 C11 123.3(4) . .
C31B P C12 C11 115.6(4) . .
C35A P C12 C11 -118.7(4) . .
Pd P C12 C11 5.94(15) . .
C11 C12 C13 C14 -0.5(3) . .
P C12 C13 C14 179.52(15) . .
C12 C13 C14 C15 0.4(3) . .
C13 C14 C15 C16 0.6(3) . .
C14 C15 C16 C11 -1.5(3) . .
C12 C11 C16 C15 1.4(3) . .
Si C11 C16 C15 175.15(15) . .
C11 Si C21 C22 142.18(12) . .
C1 Si C21 C22 -96.91(14) . .
Pd Si C21 C22 24.33(13) . .
C11 Si C21 C26 -38.96(17) . .
C1 Si C21 C26 81.94(17) . .
Pd Si C21 C26 -156.81(14) . .
C26 C21 C22 C23 -0.6(2) . .
Si C21 C22 C23 178.34(13) . .
C26 C21 C22 N -179.56(14) . .
Si C21 C22 N -0.62(19) . .
C28 N C22 C23 -79.22(19) . .
C27 N C22 C23 40.1(2) . .
Pd N C22 C23 156.19(13) . .
C28 N C22 C21 99.75(16) . .
C27 N C22 C21 -140.91(15) . .
Pd N C22 C21 -24.85(17) . .
C21 C22 C23 C24 1.4(3) . .
N C22 C23 C24 -179.62(16) . .
C22 C23 C24 C25 -1.4(3) . .
C23 C24 C25 C26 0.6(3) . .
C24 C25 C26 C21 0.3(3) . .
C22 C21 C26 C25 -0.3(3) . .
Si C21 C26 C25 -179.11(15) . .
C12 P C31A C34A 37.4(7) . .
C35A P C31A C34A -73.1(7) . .
Pd P C31A C34A 157.9(6) . .
C12 P C31A C32A -80.4(7) . .
C35A P C31A C32A 169.2(5) . .
Pd P C31A C32A 40.1(6) . .
C12 P C31A C33A 162.6(6) . .
C35A P C31A C33A 52.1(9) . .
Pd P C31A C33A -76.9(7) . .
C12 P C35A C38A -79.1(7) . .
C31A P C35A C38A 37.9(9) . .
Pd P C35A C38A 160.7(6) . .
C12 P C35A C36A 156.3(5) . .
C31A P C35A C36A -86.6(8) . .
Pd P C35A C36A 36.1(7) . .
C12 P C35A C37A 43.3(6) . .
C31A P C35A C37A 160.4(6) . .
Pd P C35A C37A -76.9(5) . .
C35B P C31B C33B 83.1(8) . .
C12 P C31B C33B -156.9(6) . .
Pd P C31B C33B -42.0(6) . .
C35B P C31B C34B -40.6(10) . .
C12 P C31B C34B 79.5(8) . .
Pd P C31B C34B -165.7(7) . .
C35B P C31B C32B -159.1(6) . .
C12 P C31B C32B -39.0(8) . .
Pd P C31B C32B 75.9(8) . .
C12 P C35B C37B 79.9(5) . .
C31B P C35B C37B -167.1(6) . .
Pd P C35B C37B -46.9(5) . .
C12 P C35B C36B -160.9(5) . .
C31B P C35B C36B -47.9(8) . .
Pd P C35B C36B 72.3(7) . .
C12 P C35B C38B -39.7(8) . .
C31B P C35B C38B 73.3(8) . .
Pd P C35B C38B -166.5(6) . .
C3SA C1SA C2SA C3SA -0.4(9) 5_566 .
C1SA C2SA C3SA C1SA 0.4(9) . 5_566
C3SB C1SB C2SB C3SB 0.7(11) 5_566 .
C1SB C2SB C3SB C1SB -0.7(11) . 5_566
